data_2208034
loop_
_publ_author_name
'Xian-Shu Fu'
'Fa Cheng'
'Yong-Mei Xie'

_publ_section_title
;
 Methyl phenyl terephthalate
;
_journal_coeditor_code CV6631
_journal_issue 2
_journal_name_full 'Acta Crystallographica Section E'
_journal_page_first o680
_journal_page_last o681
_journal_paper_doi 10.1107/S1600536806001760
_journal_volume 62
_journal_year 2006
_chemical_formula_iupac 'C15 H12 O4'
_chemical_formula_moiety 'C15 H12 O4'
_chemical_formula_sum 'C15 H12 O4'
_chemical_formula_weight 256.25
_chemical_melting_point 405
_chemical_name_systematic
;
Methyl phenyl terephthalate
;
_space_group_IT_number 14
_symmetry_cell_setting monoclinic
_symmetry_space_group_name_Hall '-P 2ybc'
_symmetry_space_group_name_H-M 'P 1 21/c 1'
_atom_sites_solution_hydrogens geom
_atom_sites_solution_primary direct
_atom_sites_solution_secondary difmap
_cell_angle_alpha 90.00
_cell_angle_beta 111.188(4)
_cell_angle_gamma 90.00
_cell_formula_units_Z 4
_cell_length_a 6.1654(13)
_cell_length_b 29.374(6)
_cell_length_c 7.2827(16)
_cell_measurement_reflns_used 2124
_cell_measurement_temperature 294(2)
_cell_measurement_theta_max 25.82
_cell_measurement_theta_min 2.77
_cell_volume 1229.8(5)
_computing_cell_refinement 'SAINT (Bruker, 1997)'
_computing_data_collection 'SMART (Bruker, 1997)'
_computing_data_reduction SAINT
_computing_molecular_graphics 'SHELXTL (Bruker, 1997)'
_computing_publication_material SHELXTL
_computing_structure_refinement 'SHELXL97 (Sheldrick, 1997)'
_computing_structure_solution 'SHELXS97 (Sheldrick, 1997)'
_diffrn_ambient_temperature 294(2)
_diffrn_measured_fraction_theta_full 0.996
_diffrn_measured_fraction_theta_max 0.996
_diffrn_measurement_device_type 'Bruker SMART CCD area-detector'
_diffrn_measurement_method '\f and \w'
_diffrn_radiation_monochromator graphite
_diffrn_radiation_source 'fine-focus sealed tube'
_diffrn_radiation_type MoK\a
_diffrn_radiation_wavelength 0.71073
_diffrn_reflns_av_R_equivalents 0.0472
_diffrn_reflns_av_sigmaI/netI 0.0492
_diffrn_reflns_limit_h_max 7
_diffrn_reflns_limit_h_min -3
_diffrn_reflns_limit_k_max 36
_diffrn_reflns_limit_k_min -36
_diffrn_reflns_limit_l_max 9
_diffrn_reflns_limit_l_min -9
_diffrn_reflns_number 6896
_diffrn_reflns_theta_full 26.45
_diffrn_reflns_theta_max 26.45
_diffrn_reflns_theta_min 1.39
_diffrn_standards_number 0
_exptl_absorpt_coefficient_mu 0.101
_exptl_absorpt_correction_T_max 0.9801
_exptl_absorpt_correction_T_min 0.9674
_exptl_absorpt_correction_type multi-scan
_exptl_absorpt_process_details '(SADABS; Sheldrick, 2002)'
_exptl_crystal_colour colourless
_exptl_crystal_density_diffrn 1.384
_exptl_crystal_density_method 'not measured'
_exptl_crystal_description block
_exptl_crystal_F_000 536
_exptl_crystal_size_max 0.30
_exptl_crystal_size_mid 0.28
_exptl_crystal_size_min 0.20
_refine_diff_density_max 0.157
_refine_diff_density_min -0.187
_refine_ls_extinction_coef 0.018(2)
_refine_ls_extinction_expression Fc^*^=kFc[1+0.001xFc^2^\l^3^/sin(2\q)]^-1/4^
_refine_ls_extinction_method SHELXL97
_refine_ls_goodness_of_fit_ref 1.010
_refine_ls_hydrogen_treatment constr
_refine_ls_matrix_type full
_refine_ls_number_parameters 174
_refine_ls_number_reflns 2526
_refine_ls_number_restraints 0
_refine_ls_restrained_S_all 1.010
_refine_ls_R_factor_all 0.0761
_refine_ls_R_factor_gt 0.0427
_refine_ls_shift/su_max 0.001
_refine_ls_shift/su_mean 0.000
_refine_ls_structure_factor_coef Fsqd
_refine_ls_weighting_details 'calc w = 1/[\s^2^(Fo^2^)+(0.0459P)^2^+0.2662P] where P = (Fo^2^+2Fc^2^)/3'
_refine_ls_weighting_scheme calc
_refine_ls_wR_factor_gt 0.0998
_refine_ls_wR_factor_ref 0.1168
_reflns_number_gt 1623
_reflns_number_total 2526
_reflns_threshold_expression I>2\s(I)
_cod_data_source_file cv6631.cif
_cod_data_source_block I
_cod_original_sg_symbol_H-M P21/c
_cod_database_code 2208034
_cod_database_fobs_code 2208034

loop_
_symmetry_equiv_pos_as_xyz
'x, y, z'
'-x, y+1/2, -z+1/2'
'-x, -y, -z'
'x, -y-1/2, z-1/2'

loop_
_atom_site_label
_atom_site_fract_x
_atom_site_fract_y
_atom_site_fract_z
_atom_site_U_iso_or_equiv
_atom_site_adp_type
_atom_site_calc_flag
_atom_site_refinement_flags
_atom_site_occupancy
_atom_site_type_symbol
O1 0.8236(2) 0.33457(4) 0.9330(2) 0.0562(4) Uani d . 1 O
O2 0.4342(2) 0.33467(4) 0.79063(19) 0.0470(4) Uani d . 1 O
O3 0.3580(3) 0.55076(4) 0.6906(2) 0.0640(4) Uani d . 1 O
O4 0.0482(2) 0.53167(4) 0.76334(19) 0.0507(4) Uani d . 1 O
C1 0.4101(3) 0.24240(6) 0.7940(3) 0.0501(5) Uani d . 1 C
H1 0.2740 0.2594 0.7591 0.060 Uiso calc R 1 H
C2 0.3988(4) 0.19530(7) 0.7851(3) 0.0624(6) Uani d . 1 C
H2 0.2552 0.1807 0.7423 0.075 Uiso calc R 1 H
C3 0.5987(4) 0.17031(7) 0.8392(3) 0.0617(6) Uani d . 1 C
H3 0.5910 0.1387 0.8334 0.074 Uiso calc R 1 H
C4 0.8102(4) 0.19157(7) 0.9018(3) 0.0644(6) Uani d . 1 C
H4 0.9460 0.1744 0.9404 0.077 Uiso calc R 1 H
C5 0.8226(3) 0.23852(7) 0.9080(3) 0.0525(5) Uani d . 1 C
H5 0.9666 0.2529 0.9487 0.063 Uiso calc R 1 H
C6 0.6222(3) 0.26409(6) 0.8543(2) 0.0368(4) Uani d . 1 C
C7 0.6446(3) 0.31421(6) 0.8650(3) 0.0383(4) Uani d . 1 C
C8 0.4107(3) 0.38211(6) 0.7909(3) 0.0395(4) Uani d . 1 C
C9 0.5444(3) 0.41156(6) 0.7299(3) 0.0445(5) Uani d . 1 C
H9 0.6676 0.4009 0.6971 0.053 Uiso calc R 1 H
C10 0.4916(3) 0.45736(6) 0.7184(3) 0.0447(5) Uani d . 1 C
H10 0.5821 0.4778 0.6796 0.054 Uiso calc R 1 H
C11 0.3060(3) 0.47338(6) 0.7637(2) 0.0376(4) Uani d . 1 C
C12 0.1765(3) 0.44305(6) 0.8270(3) 0.0454(5) Uani d . 1 C
H12 0.0534 0.4536 0.8605 0.054 Uiso calc R 1 H
C13 0.2293(3) 0.39713(6) 0.8407(3) 0.0454(5) Uani d . 1 C
H13 0.1424 0.3767 0.8834 0.055 Uiso calc R 1 H
C14 0.2462(3) 0.52242(6) 0.7359(3) 0.0421(4) Uani d . 1 C
C15 -0.0304(4) 0.57823(6) 0.7333(3) 0.0553(5) Uani d . 1 C
H15A 0.0782 0.5972 0.8309 0.083 Uiso calc R 1 H
H15B -0.1805 0.5805 0.7443 0.083 Uiso calc R 1 H
H15C -0.0412 0.5880 0.6045 0.083 Uiso calc R 1 H

loop_
_atom_site_aniso_label
_atom_site_aniso_U_11
_atom_site_aniso_U_22
_atom_site_aniso_U_33
_atom_site_aniso_U_12
_atom_site_aniso_U_13
_atom_site_aniso_U_23
O1 0.0409(8) 0.0420(8) 0.0757(10) -0.0064(6) 0.0090(7) 0.0002(7)
O2 0.0392(7) 0.0302(7) 0.0666(9) 0.0000(5) 0.0131(6) -0.0001(6)
O3 0.0714(10) 0.0365(8) 0.0958(12) -0.0030(7) 0.0443(9) 0.0113(7)
O4 0.0544(8) 0.0328(7) 0.0687(9) 0.0050(6) 0.0268(7) 0.0051(6)
C1 0.0433(11) 0.0388(10) 0.0640(13) -0.0016(9) 0.0145(10) -0.0020(9)
C2 0.0635(14) 0.0409(11) 0.0814(16) -0.0127(11) 0.0244(12) -0.0062(11)
C3 0.0898(18) 0.0318(11) 0.0681(14) 0.0013(11) 0.0339(13) -0.0018(10)
C4 0.0671(15) 0.0441(12) 0.0778(16) 0.0166(11) 0.0212(13) 0.0028(11)
C5 0.0462(11) 0.0465(12) 0.0612(13) 0.0027(9) 0.0150(10) -0.0009(10)
C6 0.0428(10) 0.0329(9) 0.0347(9) 0.0010(8) 0.0139(8) -0.0005(7)
C7 0.0375(10) 0.0369(10) 0.0394(10) -0.0013(8) 0.0128(8) 0.0000(8)
C8 0.0378(10) 0.0302(9) 0.0468(10) -0.0020(8) 0.0109(8) 0.0014(8)
C9 0.0428(10) 0.0386(10) 0.0558(12) 0.0021(8) 0.0224(9) 0.0027(8)
C10 0.0456(11) 0.0372(10) 0.0537(12) -0.0036(9) 0.0209(9) 0.0060(8)
C11 0.0398(10) 0.0328(9) 0.0395(9) -0.0017(8) 0.0136(8) 0.0021(7)
C12 0.0443(11) 0.0385(10) 0.0589(12) 0.0035(8) 0.0253(10) 0.0055(9)
C13 0.0438(11) 0.0361(10) 0.0603(12) -0.0028(8) 0.0236(10) 0.0080(8)
C14 0.0477(11) 0.0344(9) 0.0431(10) -0.0026(8) 0.0151(9) -0.0007(8)
C15 0.0664(13) 0.0352(10) 0.0630(13) 0.0093(10) 0.0219(11) 0.0005(9)

loop_
_atom_type_symbol
_atom_type_description
_atom_type_scat_dispersion_real
_atom_type_scat_dispersion_imag
_atom_type_scat_source
C C 0.0033 0.0016 ' International Tables Vol. C, Tables 4.2.6.8 and 6.1.1.4'
H H 0.0000 0.0000 ' International Tables Vol. C, Tables 4.2.6.8 and 6.1.1.4'
O O 0.0106 0.0060 ' International Tables Vol. C, Tables 4.2.6.8 and 6.1.1.4'

loop_
_geom_angle_atom_site_label_1
_geom_angle_atom_site_label_2
_geom_angle_atom_site_label_3
_geom_angle
_geom_angle_publ_flag
C7 O2 C8 121.76(13) ?
C14 O4 C15 116.49(15) ?
C6 C1 C2 120.22(18) ?
C6 C1 H1 119.9 ?
C2 C1 H1 119.9 ?
C3 C2 C1 119.91(19) ?
C3 C2 H2 120.0 ?
C1 C2 H2 120.0 ?
C2 C3 C4 120.24(19) ?
C2 C3 H3 119.9 ?
C4 C3 H3 119.9 ?
C3 C4 C5 120.1(2) ?
C3 C4 H4 119.9 ?
C5 C4 H4 119.9 ?
C6 C5 C4 120.16(19) ?
C6 C5 H5 119.9 ?
C4 C5 H5 119.9 ?
C1 C6 C5 119.32(16) ?
C1 C6 C7 122.55(16) ?
C5 C6 C7 118.13(16) yes
O1 C7 O2 123.53(15) ?
O1 C7 C6 125.13(16) yes
O2 C7 C6 111.33(15) ?
C13 C8 C9 121.72(16) ?
C13 C8 O2 114.62(15) ?
C9 C8 O2 123.42(16) yes
C8 C9 C10 118.51(17) ?
C8 C9 H9 120.7 ?
C10 C9 H9 120.7 ?
C9 C10 C11 120.99(17) ?
C9 C10 H10 119.5 ?
C11 C10 H10 119.5 ?
C12 C11 C10 119.20(16) ?
C12 C11 C14 121.81(17) ?
C10 C11 C14 118.95(16) ?
C11 C12 C13 120.24(17) ?
C11 C12 H12 119.9 ?
C13 C12 H12 119.9 ?
C8 C13 C12 119.31(17) ?
C8 C13 H13 120.3 ?
C12 C13 H13 120.3 ?
O3 C14 O4 123.15(17) ?
O3 C14 C11 124.93(18) ?
O4 C14 C11 111.90(16) ?
O4 C15 H15A 109.5 ?
O4 C15 H15B 109.5 ?
H15A C15 H15B 109.5 ?
O4 C15 H15C 109.5 ?
H15A C15 H15C 109.5 ?
H15B C15 H15C 109.5 ?

loop_
_geom_bond_atom_site_label_1
_geom_bond_atom_site_label_2
_geom_bond_distance
_geom_bond_publ_flag
O1 C7 1.194(2) yes
O2 C7 1.352(2) yes
O2 C8 1.401(2) yes
O3 C14 1.200(2) ?
O4 C14 1.335(2) ?
O4 C15 1.441(2) ?
C1 C6 1.376(2) ?
C1 C2 1.386(3) ?
C1 H1 0.9300 ?
C2 C3 1.364(3) ?
C2 H2 0.9300 ?
C3 C4 1.367(3) ?
C3 H3 0.9300 ?
C4 C5 1.381(3) ?
C4 H4 0.9300 ?
C5 C6 1.376(2) ?
C5 H5 0.9300 ?
C6 C7 1.478(2) yes
C8 C13 1.367(2) ?
C8 C9 1.375(2) ?
C9 C10 1.380(2) ?
C9 H9 0.9300 ?
C10 C11 1.383(3) ?
C10 H10 0.9300 ?
C11 C12 1.382(2) ?
C11 C14 1.482(2) ?
C12 C13 1.383(2) ?
C12 H12 0.9300 ?
C13 H13 0.9300 ?
C15 H15A 0.9600 ?
C15 H15B 0.9600 ?
C15 H15C 0.9600 ?

loop_
_geom_hbond_atom_site_label_D
_geom_hbond_atom_site_label_H
_geom_hbond_atom_site_label_A
_geom_hbond_site_symmetry_A
_geom_hbond_distance_DH
_geom_hbond_distance_HA
_geom_hbond_distance_DA
_geom_hbond_angle_DHA
C13 H13 O1 1_455 0.93 2.46 3.362(2) 164
C15 H15A O1 3_667 0.96 2.57 3.443(2) 152

loop_
_geom_torsion_atom_site_label_1
_geom_torsion_atom_site_label_2
_geom_torsion_atom_site_label_3
_geom_torsion_atom_site_label_4
_geom_torsion
_geom_torsion_publ_flag
C6 C1 C2 C3 1.0(3) ?
C1 C2 C3 C4 -0.1(3) ?
C2 C3 C4 C5 -0.9(3) ?
C3 C4 C5 C6 1.1(3) ?
C2 C1 C6 C5 -0.9(3) ?
C2 C1 C6 C7 179.50(19) ?
C4 C5 C6 C1 -0.2(3) ?
C4 C5 C6 C7 179.49(19) ?
C8 O2 C7 O1 -1.1(3) ?
C8 O2 C7 C6 177.84(15) yes
C1 C6 C7 O1 172.78(18) ?
C5 C6 C7 O1 -6.9(3) yes
C1 C6 C7 O2 -6.1(2) ?
C5 C6 C7 O2 174.25(15) yes
C7 O2 C8 C13 -138.14(17) ?
C7 O2 C8 C9 47.4(3) ?
C13 C8 C9 C10 -0.3(3) ?
O2 C8 C9 C10 173.84(16) yes
C8 C9 C10 C11 -1.1(3) ?
C9 C10 C11 C12 1.9(3) ?
C9 C10 C11 C14 -175.79(17) ?
C10 C11 C12 C13 -1.3(3) ?
C14 C11 C12 C13 176.33(17) ?
C9 C8 C13 C12 0.9(3) ?
O2 C8 C13 C12 -173.73(16) ?
C11 C12 C13 C8 0.0(3) ?
C15 O4 C14 O3 0.8(3) ?
C15 O4 C14 C11 -177.97(15) ?
C12 C11 C14 O3 176.19(19) ?
C10 C11 C14 O3 -6.1(3) ?
C12 C11 C14 O4 -5.1(2) ?
C10 C11 C14 O4 172.63(16) ?

loop_
_cod_related_entry_id
_cod_related_entry_database
_cod_related_entry_code
1 ChemSpider 1708630
